data_1562932
loop_
_publ_author_name
'Piccinelli, F.'
'Lausi, A.'
'Speghini, A.'
'Bettinelli, M.'

_publ_section_title
;
 Crystal structure study of new lanthanide silicates with silico-carnotite
 structure
;
_journal_name_full 'Journal of Solid State Chemistry'
_journal_page_first 233
_journal_page_last 237
_journal_paper_doi 10.1016/j.jssc.2012.05.012
_journal_volume 194
_journal_year 2012
_chemical_formula_moiety Ca3Dy2Si3O12
_chemical_formula_sum 'Ca3 Dy2 O12 Si3'
_chemical_formula_weight 721.50
_space_group_IT_number 62
_space_group_name_Hall '-P 2ac 2n'
_space_group_name_H-M_alt 'P n m a'
_symmetry_cell_setting orthorhombic
_symmetry_space_group_name_Hall '-P 2ac 2n'
_symmetry_space_group_name_H-M 'P n m a'
_cell_angle_alpha 90.0
_cell_angle_beta 90.0
_cell_angle_gamma 90.0
_cell_formula_units_Z 4
_cell_length_a 6.56031(6)
_cell_length_b 15.63190(13)
_cell_length_c 10.05044(8)
_cell_volume 1030.674(15)
_computing_structure_refinement GSAS
_diffrn_ambient_temperature 298
_diffrn_radiation_polarisn_ratio 0.967
_diffrn_radiation_probe x-ray
_diffrn_radiation_type synchrotron
_diffrn_radiation_wavelength 0.826005
_diffrn_source synchrotron
_exptl_absorpt_correction_T_max 1.00000
_exptl_absorpt_correction_T_min 1.00000
_exptl_absorpt_process_details
;   GSAS Absorption/surface roughness correction: function number 0
 No correction is applied.
;
_pd_calc_method 'Rietveld Refinement'
_pd_instr_location ' ?'
_pd_meas_2theta_range_inc 0.005
_pd_meas_2theta_range_max 60.0
_pd_meas_2theta_range_min 5.005
_pd_meas_number_of_points 11000
_pd_prep_pressure 101
_pd_prep_temperature 1673
_pd_proc_2theta_range_inc 0.005
_pd_proc_2theta_range_max 60.00102
_pd_proc_2theta_range_min 5.00602
_pd_proc_info_datetime 2011-10-04T16:00:44
_pd_proc_info_excluded_regions ' ?'
_pd_proc_ls_background_function
;   GSAS Background function number 1 with 10 terms.
 Shifted Chebyshev function of 1st kind
      1:    74.6935     2:   -14.8049     3:   -4.83062     4:  -0.496533    
      5:   -1.48461     6:    3.54910     7:   -6.05998     8:    4.66822    
      9:   -2.49203    10:  -0.432818    
;
_pd_proc_ls_peak_cutoff 0.0010
_pd_proc_ls_profile_function
;
 CW Profile function number 2 with  18 terms
 Profile coefficients for Simpson's rule integration of pseudovoigt function
 C.J. Howard (1982). J. Appl. Cryst.,15,615-620.
 P. Thompson, D.E. Cox & J.B. Hastings (1987). J. Appl. Cryst.,20,79-83.
 #1(GU)   =   18.131 #2(GV)   =   -1.140 #3(GW)   =    0.912
 #4(LX)   =    0.685 #5(LY)   =    2.567 #6(trns) =    0.000
 #7(asym) =  -0.1983 #8(shft) =   0.0000 #9(GP)   =    0.000
 #10(stec)=     0.00 #11(ptec)=     0.00 #12(sfec)=     0.00
 #13(L11) =    0.000 #14(L22) =    0.000 #15(L33) =    0.000
 #16(L12) =    0.000 #17(L13) =    0.000 #18(L23) =    0.000
 Peak tails are ignored  where the intensity is below 0.001 times the peak
   Aniso. broadening axis   0.0   0.0   1.0
;
_pd_proc_ls_prof_R_factor 0.0885
_pd_proc_ls_prof_wR_expected 0.0840
_pd_proc_ls_prof_wR_factor 0.1176
_pd_proc_number_of_points 11000
_pd_spec_mount_mode reflection
_pd_spec_shape flat_plate
_refine_ls_goodness_of_fit_all 1.40
_refine_ls_matrix_type full
_refine_ls_number_parameters 67
_refine_ls_number_restraints 0
_refine_ls_R_Fsqd_factor 0.09727
_refine_ls_shift/su_max 0.01
_refine_ls_shift/su_mean 0.00
_reflns_d_resolution_high 0.826
_reflns_d_resolution_low 8.454
_reflns_limit_h_max 8
_reflns_limit_h_min 0
_reflns_limit_k_max 19
_reflns_limit_k_min 0
_reflns_limit_l_max 12
_reflns_limit_l_min 0
_reflns_number_total 992
_cod_data_source_file JSSC-2012-194-233.cif
_cod_data_source_block 1
_cod_original_cell_volume 1030.674(11)
_cod_original_sg_symbol_Hall -P2ac2n
_cod_original_formula_sum 'Ca3.00 Dy2.00 O12.00 Si3.00'
_cod_database_code 1562932
_gsas_exptl_extinct_corr_t_min 1.00000
_gsas_exptl_extinct_corr_t_max 1.00000

loop_
_symmetry_equiv_pos_site_id
_symmetry_equiv_pos_as_xyz
1 +x,+y,+z
2 -x+1/2,+y+1/2,+z+1/2
3 +x,-y+1/2,+z
4 -x+1/2,-y,+z+1/2
-1 -x,-y,-z
-2 +x+1/2,-y+1/2,-z+1/2
-3 -x,+y+1/2,-z
-4 +x+1/2,+y,-z+1/2

loop_
_atom_site_type_symbol
_atom_site_label
_atom_site_fract_x
_atom_site_fract_y
_atom_site_fract_z
_atom_site_occupancy
_atom_site_thermal_displace_type
_atom_site_U_iso_or_equiv
_atom_site_symmetry_multiplicity
Dy Dy1 0.3782(4) 0.09493(13) 0.07366(19) 0.490(4) Uiso 0.0101(6) 8
Ca Ca1 0.3782(4) 0.09493(13) 0.07366(19) 0.510(4) Uiso 0.0101(6) 8
Dy Dy2 0.1747(4) 0.61018(15) 0.16644(23) 0.371(3) Uiso 0.0112(7) 8
Ca Ca2 0.1747(4) 0.61018(15) 0.16644(23) 0.629(3) Uiso 0.0112(7) 8
Dy Dy3 0.0318(6) 0.25 0.1703(5) 0.279(3) Uiso 0.0207(14) 4
Ca Ca3 0.0318(6) 0.25 0.1703(5) 0.721(3) Uiso 0.0207(14) 4
Si Si1 0.3514(12) 0.0707(4) 0.3690(7) 1.0 Uiso 0.0080(16) 8
Si Si2 0.0266(15) 0.25 0.5804(11) 1.0 Uiso 0.0074(16) 4
O O1 0.0324(21) 0.1108(9) 0.0365(13) 1.0 Uiso 0.0121(18) 8
O O2 0.0425(20) 0.6615(8) 0.3555(13) 1.0 Uiso 0.0131(18) 8
O O3 0.1925(18) 0.0421(8) 0.4825(12) 1.0 Uiso 0.0130(15) 8
O O4 0.2477(22) 0.1448(8) 0.2805(13) 1.0 Uiso 0.0128(13) 8
O O5 0.4059(23) 0.5086(9) 0.2697(15) 1.0 Uiso 0.0139(11) 8
O O6 0.2719(17) 0.25 0.5718(18) 1.0 Uiso 0.0135(18) 4
O O7 0.4296(30) 0.25 0.0665(13) 1.0 Uiso 0.0129(15) 4
